data_2312782
loop_
_publ_author_name
'Lozin&#x161;ek, Matic'

_publ_section_title
;
 Single-crystal structure of the spicy capsaicin.
;
_journal_coeditor_code OC3025
_journal_issue 'Pt 4'
_journal_name_full 'Acta crystallographica. Section C, Structural chemistry'
_journal_page_first 188
_journal_page_last 192
_journal_paper_doi 10.1107/S2053229625001706
_journal_volume 81
_journal_year 2025
_chemical_formula_iupac 'C18 H27 N O3'
_chemical_formula_moiety 'C18 H27 N O3'
_chemical_formula_sum 'C18 H27 N O3'
_chemical_formula_weight 305.40
_chemical_name_common
;
<i>trans</i>-8-Methyl-<i>N</i>-vanillylnon-6-enamide
;
_chemical_name_systematic
;
(6<i>E</i>)-<i>N</i>-[(4-Hydroxy-3-methoxyphenyl)methyl]-8-methylnon-6-enamide
;
_space_group_crystal_system monoclinic
_space_group_IT_number 14
_space_group_name_Hall '-P 2ybc'
_space_group_name_H-M_alt 'P 1 21/c 1'
_atom_sites_solution_hydrogens difmap
_atom_sites_solution_primary iterative
_audit_creation_method
;
Olex2 1.5
(compiled 2024.02.16 svn.r378c4104 for OlexSys, GUI svn.r6928)
;
_cell_angle_alpha 90
_cell_angle_beta 94.035(2)
_cell_angle_gamma 90
_cell_formula_units_Z 4
_cell_length_a 12.2165(3)
_cell_length_b 14.7791(4)
_cell_length_c 9.4719(2)
_cell_measurement_reflns_used 5220
_cell_measurement_temperature 100.00(13)
_cell_measurement_theta_max 73.0130
_cell_measurement_theta_min 3.6160
_cell_volume 1705.90(7)
_computing_cell_refinement
;
CrysAlis PRO (Rigaku OD, 2024)
;
_computing_data_collection
;
CrysAlis PRO (Rigaku OD, 2024)
;
_computing_data_reduction
;
CrysAlis PRO (Rigaku OD, 2024)
;
_computing_molecular_graphics
;
<i>DIAMOND</i> (Brandenburg, 2018)
;
_computing_publication_material
;
<i>Olex2</i> (Dolomanov <i>et al.</i>,  2009),
Mercury (Macrae <i>et al.</i>,  2020) and
publCIF (Westrip, 2010)
;
_computing_structure_refinement
;
SHELXL2019 (Sheldrick, 2015)
;
_computing_structure_solution
;
<i>SUPERFLIP</i> (Palatinus & Chapuis, 2007; Palatinus & van der Lee,
2008;
Palatinus <i>et al.</i>,  2012)
;
_diffrn_ambient_temperature 100.00(13)
_diffrn_detector 'Hybrid Pixel Array Detector'
_diffrn_detector_area_resol_mean 13.3333
_diffrn_measured_fraction_theta_full 1.000
_diffrn_measured_fraction_theta_max 0.985
_diffrn_measurement_device 'four-circle diffractometer'
_diffrn_measurement_device_type
;
Rigaku XtaLAB Synergy-S Dualflex diffractometer with an Eiger2 R CdTe 1M
detector
;
_diffrn_measurement_method '\w scans'
_diffrn_radiation_monochromator mirror
_diffrn_radiation_probe x-ray
_diffrn_radiation_type 'Cu K\a'
_diffrn_radiation_wavelength 1.54184
_diffrn_reflns_av_R_equivalents 0.0536
_diffrn_reflns_av_unetI/netI 0.0388
_diffrn_reflns_limit_h_max 15
_diffrn_reflns_limit_h_min -15
_diffrn_reflns_limit_k_max 18
_diffrn_reflns_limit_k_min -18
_diffrn_reflns_limit_l_max 11
_diffrn_reflns_limit_l_min -11
_diffrn_reflns_number 18993
_diffrn_reflns_theta_full 67.684
_diffrn_reflns_theta_max 76.123
_diffrn_reflns_theta_min 3.627
_diffrn_source 'micro-focus sealed X-ray tube'
_exptl_absorpt_coefficient_mu 0.638
_exptl_absorpt_correction_T_max 1.00000
_exptl_absorpt_correction_T_min 0.68325
_exptl_absorpt_correction_type multi-scan
_exptl_absorpt_process_details
;
(CrysAlis PRO; Rigaku OD, 2024)
;
_exptl_crystal_colour colourless
_exptl_crystal_density_diffrn 1.189
_exptl_crystal_description plank
_exptl_crystal_F_000 664
_exptl_crystal_size_max 0.075
_exptl_crystal_size_mid 0.063
_exptl_crystal_size_min 0.027
_refine_diff_density_max 0.203
_refine_diff_density_min -0.211
_refine_ls_extinction_method none
_refine_ls_goodness_of_fit_ref 1.038
_refine_ls_hydrogen_treatment refall
_refine_ls_matrix_type full
_refine_ls_number_parameters 307
_refine_ls_number_reflns 3508
_refine_ls_number_restraints 0
_refine_ls_restrained_S_all 1.038
_refine_ls_R_factor_all 0.0662
_refine_ls_R_factor_gt 0.0444
_refine_ls_shift/su_max 0.000
_refine_ls_shift/su_mean 0.000
_refine_ls_structure_factor_coef Fsqd
_refine_ls_weighting_details 'w=1/[\s^2^(Fo^2^)+(0.0432P)^2^+0.8148P] where P=(Fo^2^+2Fc^2^)/3'
_refine_ls_weighting_scheme calc
_refine_ls_wR_factor_gt 0.1014
_refine_ls_wR_factor_ref 0.1115
_reflns_number_gt 2644
_reflns_number_total 3508
_reflns_threshold_expression 'I > 2\s(I)'
_cod_data_source_file oc3025.cif
_cod_data_source_block I
_cod_depositor_comments 'Adding full bibliography for 2312782.cif.'
_cod_original_cell_volume 1705.89(8)
_cod_database_code 2312782
_shelx_space_group_comment
;
The symmetry employed for this shelxl refinement is uniquely defined
by the following loop, which should always be used as a source of
symmetry information in preference to the above space-group names.
They are only intended as comments.
;
_shelx_estimated_absorpt_t_min 0.954
_shelx_estimated_absorpt_t_max 0.983

loop_
_space_group_symop_operation_xyz
'x, y, z'
'-x, y+1/2, -z+1/2'
'-x, -y, -z'
'x, -y-1/2, z-1/2'

loop_
_atom_site_type_symbol
_atom_site_label
_atom_site_fract_x
_atom_site_fract_y
_atom_site_fract_z
_atom_site_U_iso_or_equiv
_atom_site_adp_type
_atom_site_calc_flag
_atom_site_occupancy
_atom_site_disorder_assembly
_atom_site_disorder_group
O O1 0.39422(10) 0.19720(8) 0.11809(11) 0.0254(3) Uani d 1 . .
O O2 0.51027(10) 0.53170(8) 0.24005(13) 0.0286(3) Uani d 1 . .
O O3 0.72757(11) 0.55919(9) 0.27416(13) 0.0287(3) Uani d 1 . .
H H3 0.675(2) 0.5923(17) 0.307(3) 0.055(7) Uiso d 1 . .
N N1 0.45776(12) 0.24880(10) -0.08461(15) 0.0239(3) Uani d 1 . .
H H1 0.4432(16) 0.2648(13) -0.170(2) 0.030(5) Uiso d 1 . .
C C1 0.61015(14) 0.33202(11) 0.05079(16) 0.0230(4) Uani d 1 . .
C C2 0.53676(14) 0.39235(12) 0.10650(17) 0.0242(4) Uani d 1 . .
H H2 0.4577(15) 0.3816(12) 0.0934(18) 0.022(5) Uiso d 1 . .
C C3 0.57495(14) 0.46809(11) 0.18172(16) 0.0234(4) Uani d 1 . .
C C4 0.68774(14) 0.48509(11) 0.20185(16) 0.0242(4) Uani d 1 . .
C C5 0.76058(15) 0.42518(12) 0.14703(18) 0.0262(4) Uani d 1 . .
H H5 0.8374(17) 0.4383(13) 0.162(2) 0.031(5) Uiso d 1 . .
C C6 0.72194(15) 0.34929(12) 0.07186(18) 0.0256(4) Uani d 1 . .
H H6 0.7740(15) 0.3072(13) 0.033(2) 0.028(5) Uiso d 1 . .
C C7 0.39533(15) 0.51494(14) 0.2336(2) 0.0306(4) Uani d 1 . .
H H7A 0.3643(16) 0.5112(13) 0.134(2) 0.029(5) Uiso d 1 . .
H H7B 0.3647(18) 0.5657(15) 0.285(2) 0.039(6) Uiso d 1 . .
H H7C 0.3784(18) 0.4561(15) 0.286(2) 0.041(6) Uiso d 1 . .
C C8 0.57184(14) 0.24788(12) -0.02999(19) 0.0266(4) Uani d 1 . .
H H8A 0.5821(15) 0.1939(14) 0.033(2) 0.028(5) Uiso d 1 . .
H H8B 0.6209(16) 0.2371(13) -0.112(2) 0.032(5) Uiso d 1 . .
C C9 0.37700(14) 0.21995(11) -0.00818(16) 0.0225(3) Uani d 1 . .
C C10 0.26436(14) 0.21276(12) -0.08335(17) 0.0248(4) Uani d 1 . .
H H10A 0.2634(15) 0.2476(12) -0.173(2) 0.024(5) Uiso d 1 . .
H H10B 0.2546(15) 0.1468(14) -0.1093(19) 0.027(5) Uiso d 1 . .
C C11 0.17246(14) 0.24340(12) 0.00656(17) 0.0245(4) Uani d 1 . .
H H11A 0.1756(15) 0.2051(13) 0.096(2) 0.030(5) Uiso d 1 . .
H H11B 0.0976(16) 0.2284(13) -0.045(2) 0.029(5) Uiso d 1 . .
C C12 0.17693(15) 0.34386(12) 0.04219(18) 0.0258(4) Uani d 1 . .
H H12A 0.1737(16) 0.3802(14) -0.049(2) 0.035(5) Uiso d 1 . .
H H12B 0.2496(15) 0.3574(12) 0.0974(19) 0.023(5) Uiso d 1 . .
C C13 0.08175(15) 0.37320(12) 0.12808(18) 0.0270(4) Uani d 1 . .
H H13A 0.0773(15) 0.3332(13) 0.216(2) 0.029(5) Uiso d 1 . .
H H13B 0.0088(17) 0.3620(14) 0.067(2) 0.036(5) Uiso d 1 . .
C C14 0.08545(15) 0.47018(12) 0.17305(18) 0.0279(4) Uani d 1 . .
H H14 0.0938(16) 0.5146(14) 0.099(2) 0.032(5) Uiso d 1 . .
C C15 0.07414(15) 0.49742(13) 0.30448(18) 0.0290(4) Uani d 1 . .
H H15 0.0643(18) 0.4499(15) 0.380(2) 0.045(6) Uiso d 1 . .
C C16 0.07110(16) 0.59276(13) 0.35942(19) 0.0314(4) Uani d 1 . .
H H16 -0.0088(18) 0.6049(14) 0.390(2) 0.039(6) Uiso d 1 . .
C C17 0.0938(2) 0.66396(14) 0.2505(2) 0.0379(5) Uani d 1 . .
H H17A 0.035(2) 0.6610(16) 0.166(3) 0.057(7) Uiso d 1 . .
H H17B 0.1730(19) 0.6554(15) 0.216(2) 0.045(6) Uiso d 1 . .
H H17C 0.0873(19) 0.7256(17) 0.290(3) 0.054(7) Uiso d 1 . .
C C18 0.14915(18) 0.60282(14) 0.4923(2) 0.0348(4) Uani d 1 . .
H H18A 0.1382(18) 0.5535(15) 0.563(2) 0.042(6) Uiso d 1 . .
H H18B 0.229(2) 0.5977(16) 0.467(2) 0.051(7) Uiso d 1 . .
H H18C 0.1348(18) 0.6639(16) 0.541(2) 0.046(6) Uiso d 1 . .

loop_
_atom_site_aniso_label
_atom_site_aniso_U_11
_atom_site_aniso_U_22
_atom_site_aniso_U_33
_atom_site_aniso_U_12
_atom_site_aniso_U_13
_atom_site_aniso_U_23
O1 0.0313(6) 0.0264(6) 0.0184(6) -0.0004(5) 0.0003(5) 0.0020(4)
O2 0.0257(6) 0.0266(6) 0.0338(6) 0.0001(5) 0.0039(5) -0.0086(5)
O3 0.0286(7) 0.0276(7) 0.0297(7) -0.0017(5) 0.0012(5) -0.0070(5)
N1 0.0277(8) 0.0280(8) 0.0160(7) -0.0004(6) 0.0011(6) 0.0004(6)
C1 0.0269(9) 0.0241(9) 0.0180(7) 0.0010(7) 0.0019(6) 0.0011(6)
C2 0.0238(9) 0.0255(9) 0.0232(8) -0.0013(7) 0.0023(7) 0.0004(6)
C3 0.0260(8) 0.0234(9) 0.0210(8) 0.0025(7) 0.0035(6) -0.0009(6)
C4 0.0281(9) 0.0239(9) 0.0204(8) -0.0018(7) -0.0002(6) 0.0007(6)
C5 0.0245(9) 0.0299(9) 0.0240(8) 0.0018(7) 0.0004(7) 0.0004(7)
C6 0.0274(9) 0.0267(9) 0.0226(8) 0.0045(7) 0.0023(7) -0.0001(7)
C7 0.0254(9) 0.0322(10) 0.0349(10) 0.0004(8) 0.0068(8) -0.0055(8)
C8 0.0276(9) 0.0255(9) 0.0269(9) 0.0015(7) 0.0033(7) -0.0034(7)
C9 0.0304(9) 0.0184(8) 0.0188(8) 0.0015(7) 0.0024(6) -0.0017(6)
C10 0.0285(9) 0.0262(9) 0.0194(8) -0.0014(7) 0.0000(7) -0.0013(7)
C11 0.0261(9) 0.0264(9) 0.0207(8) -0.0010(7) 0.0002(7) 0.0000(7)
C12 0.0302(9) 0.0241(9) 0.0235(8) -0.0001(7) 0.0030(7) 0.0004(7)
C13 0.0285(9) 0.0296(10) 0.0228(8) 0.0020(7) 0.0015(7) 0.0011(7)
C14 0.0304(9) 0.0295(10) 0.0237(9) 0.0049(8) 0.0001(7) 0.0013(7)
C15 0.0287(9) 0.0338(10) 0.0246(9) 0.0013(8) 0.0021(7) 0.0000(7)
C16 0.0334(10) 0.0337(10) 0.0271(9) 0.0035(8) 0.0023(8) -0.0027(7)
C17 0.0545(14) 0.0304(10) 0.0281(10) 0.0075(9) -0.0023(9) -0.0010(8)
C18 0.0423(12) 0.0357(11) 0.0260(9) -0.0024(9) 0.0008(8) -0.0015(8)

loop_
_atom_type_symbol
_atom_type_description
_atom_type_scat_dispersion_real
_atom_type_scat_dispersion_imag
_atom_type_scat_source
C C 0.0181 0.0091 'International Tables Vol C Tables 4.2.6.8 and 6.1.1.4'
H H 0.0000 0.0000 'International Tables Vol C Tables 4.2.6.8 and 6.1.1.4'
N N 0.0311 0.0180 'International Tables Vol C Tables 4.2.6.8 and 6.1.1.4'
O O 0.0492 0.0322 'International Tables Vol C Tables 4.2.6.8 and 6.1.1.4'

loop_
_geom_angle_atom_site_label_1
_geom_angle_atom_site_label_2
_geom_angle_atom_site_label_3
_geom_angle_site_symmetry_1
_geom_angle_site_symmetry_3
_geom_angle
_geom_angle_publ_flag
C3 O2 C7 . . 117.32(13) ?
C4 O3 H3 . . 112.4(17) ?
C8 N1 H1 . . 118.3(13) ?
C9 N1 H1 . . 119.5(14) ?
C9 N1 C8 . . 122.11(14) ?
C2 C1 C8 . . 122.10(15) ?
C6 C1 C2 . . 118.67(16) ?
C6 C1 C8 . . 119.23(15) ?
C1 C2 H2 . . 120.2(11) ?
C3 C2 C1 . . 120.50(16) ?
C3 C2 H2 . . 119.3(11) ?
O2 C3 C2 . . 125.27(15) ?
O2 C3 C4 . . 114.34(14) ?
C2 C3 C4 . . 120.39(15) ?
O3 C4 C3 . . 121.71(15) ?
O3 C4 C5 . . 119.13(15) ?
C5 C4 C3 . . 119.16(15) ?
C4 C5 H5 . . 117.6(12) ?
C4 C5 C6 . . 120.25(16) ?
C6 C5 H5 . . 122.1(12) ?
C1 C6 C5 . . 121.03(16) ?
C1 C6 H6 . . 119.0(11) ?
C5 C6 H6 . . 119.9(11) ?
O2 C7 H7A . . 111.0(11) ?
O2 C7 H7B . . 104.7(13) ?
O2 C7 H7C . . 110.9(12) ?
H7A C7 H7B . . 112.3(17) ?
H7A C7 H7C . . 109.7(16) ?
H7B C7 H7C . . 108.0(17) ?
N1 C8 C1 . . 115.25(14) ?
N1 C8 H8A . . 107.3(11) ?
N1 C8 H8B . . 109.3(11) ?
C1 C8 H8A . . 109.3(11) ?
C1 C8 H8B . . 109.4(11) ?
H8A C8 H8B . . 105.9(15) ?
O1 C9 N1 . . 121.73(16) ?
O1 C9 C10 . . 121.40(15) ?
N1 C9 C10 . . 116.84(14) ?
C9 C10 H10A . . 108.8(11) ?
C9 C10 H10B . . 105.7(11) ?
C9 C10 C11 . . 113.50(14) ?
H10A C10 H10B . . 107.4(15) ?
C11 C10 H10A . . 111.0(11) ?
C11 C10 H10B . . 110.1(11) ?
C10 C11 H11A . . 108.3(11) ?
C10 C11 H11B . . 109.8(11) ?
H11A C11 H11B . . 104.6(15) ?
C12 C11 C10 . . 113.39(14) ?
C12 C11 H11A . . 111.1(11) ?
C12 C11 H11B . . 109.3(11) ?
C11 C12 H12A . . 109.3(12) ?
C11 C12 H12B . . 108.8(10) ?
C11 C12 C13 . . 112.20(15) ?
H12A C12 H12B . . 108.2(15) ?
C13 C12 H12A . . 108.5(12) ?
C13 C12 H12B . . 109.8(10) ?
C12 C13 H13A . . 110.9(11) ?
C12 C13 H13B . . 108.2(11) ?
H13A C13 H13B . . 105.6(15) ?
C14 C13 C12 . . 114.51(15) ?
C14 C13 H13A . . 108.7(11) ?
C14 C13 H13B . . 108.6(11) ?
C13 C14 H14 . . 116.4(12) ?
C15 C14 C13 . . 123.78(17) ?
C15 C14 H14 . . 119.8(12) ?
C14 C15 H15 . . 118.5(13) ?
C14 C15 C16 . . 128.08(17) ?
C16 C15 H15 . . 113.4(12) ?
C15 C16 H16 . . 107.5(12) ?
C15 C16 C17 . . 113.94(16) ?
C15 C16 C18 . . 110.26(16) ?
C17 C16 H16 . . 106.5(12) ?
C17 C16 C18 . . 111.06(17) ?
C18 C16 H16 . . 107.2(11) ?
C16 C17 H17A . . 110.5(14) ?
C16 C17 H17B . . 110.3(12) ?
C16 C17 H17C . . 111.1(14) ?
H17A C17 H17B . . 110.6(18) ?
H17A C17 H17C . . 105.2(19) ?
H17B C17 H17C . . 109.2(18) ?
C16 C18 H18A . . 111.9(13) ?
C16 C18 H18B . . 110.5(13) ?
C16 C18 H18C . . 109.7(12) ?
H18A C18 H18B . . 105.9(18) ?
H18A C18 H18C . . 107.5(17) ?
H18B C18 H18C . . 111.2(18) ?

loop_
_geom_bond_atom_site_label_1
_geom_bond_atom_site_label_2
_geom_bond_site_symmetry_2
_geom_bond_distance
_geom_bond_publ_flag
O1 C9 . 1.2459(19) ?
O2 C3 . 1.369(2) ?
O2 C7 . 1.423(2) ?
O3 H3 . 0.88(3) ?
O3 C4 . 1.363(2) ?
N1 H1 . 0.85(2) ?
N1 C8 . 1.452(2) ?
N1 C9 . 1.334(2) ?
C1 C2 . 1.394(2) ?
C1 C6 . 1.390(2) ?
C1 C8 . 1.517(2) ?
C2 H2 . 0.978(18) ?
C2 C3 . 1.390(2) ?
C3 C4 . 1.400(2) ?
C4 C5 . 1.382(2) ?
C5 H5 . 0.96(2) ?
C5 C6 . 1.393(2) ?
C6 H6 . 0.98(2) ?
C7 H7A . 1.00(2) ?
C7 H7B . 0.98(2) ?
C7 H7C . 1.03(2) ?
C8 H8A . 1.00(2) ?
C8 H8B . 1.02(2) ?
C9 C10 . 1.508(2) ?
C10 H10A . 0.991(19) ?
C10 H10B . 1.01(2) ?
C10 C11 . 1.525(2) ?
C11 H11A . 1.02(2) ?
C11 H11B . 1.03(2) ?
C11 C12 . 1.523(2) ?
C12 H12A . 1.01(2) ?
C12 H12B . 1.018(19) ?
C12 C13 . 1.528(2) ?
C13 H13A . 1.03(2) ?
C13 H13B . 1.04(2) ?
C13 C14 . 1.495(3) ?
C14 H14 . 0.97(2) ?
C14 C15 . 1.325(2) ?
C15 H15 . 1.02(2) ?
C15 C16 . 1.503(3) ?
C16 H16 . 1.05(2) ?
C16 C17 . 1.513(3) ?
C16 C18 . 1.531(3) ?
C17 H17A . 1.04(3) ?
C17 H17B . 1.05(2) ?
C17 H17C . 0.99(3) ?
C18 H18A . 1.01(2) ?
C18 H18B . 1.03(2) ?
C18 H18C . 1.03(2) ?

loop_
_geom_hbond_atom_site_label_D
_geom_hbond_atom_site_label_H
_geom_hbond_atom_site_label_A
_geom_hbond_site_symmetry_A
_geom_hbond_distance_DH
_geom_hbond_distance_HA
_geom_hbond_distance_DA
_geom_hbond_angle_DHA
_geom_hbond_publ_flag
O3 H3 O1 2_655 0.88(3) 1.93(3) 2.7621(17) 158(2) yes
N1 H1 O1 4_565 0.85(2) 2.13(2) 2.9769(18) 175.7(19) yes

loop_
_geom_torsion_atom_site_label_1
_geom_torsion_atom_site_label_2
_geom_torsion_atom_site_label_3
_geom_torsion_atom_site_label_4
_geom_torsion_site_symmetry_1
_geom_torsion_site_symmetry_2
_geom_torsion_site_symmetry_3
_geom_torsion_site_symmetry_4
_geom_torsion
_geom_torsion_publ_flag
O1 C9 C10 C11 . . . . 41.9(2) ?
O2 C3 C4 O3 . . . . 0.1(2) ?
O2 C3 C4 C5 . . . . -179.88(14) ?
O3 C4 C5 C6 . . . . -179.54(15) ?
N1 C9 C10 C11 . . . . -140.32(16) ?
C1 C2 C3 O2 . . . . 179.62(15) ?
C1 C2 C3 C4 . . . . 0.4(2) ?
C2 C1 C6 C5 . . . . 0.0(2) ?
C2 C1 C8 N1 . . . . 19.0(2) ?
C2 C3 C4 O3 . . . . 179.46(15) ?
C2 C3 C4 C5 . . . . -0.6(2) ?
C3 C4 C5 C6 . . . . 0.5(2) ?
C4 C5 C6 C1 . . . . -0.2(3) ?
C6 C1 C2 C3 . . . . -0.1(2) ?
C6 C1 C8 N1 . . . . -161.81(15) ?
C7 O2 C3 C2 . . . . 5.7(2) ?
C7 O2 C3 C4 . . . . -175.03(15) ?
C8 N1 C9 O1 . . . . 5.6(2) ?
C8 N1 C9 C10 . . . . -172.11(14) ?
C8 C1 C2 C3 . . . . 179.07(15) ?
C8 C1 C6 C5 . . . . -179.17(15) ?
C9 N1 C8 C1 . . . . -88.2(2) ?
C9 C10 C11 C12 . . . . 65.51(19) ?
C10 C11 C12 C13 . . . . 178.09(14) ?
C11 C12 C13 C14 . . . . 176.74(14) ?
C12 C13 C14 C15 . . . . -130.33(19) ?
C13 C14 C15 C16 . . . . -176.78(17) ?
C14 C15 C16 C17 . . . . -5.7(3) ?
C14 C15 C16 C18 . . . . -131.4(2) ?
